data_4123999
loop_
_publ_author_name
'Celestian, A.J.'
'Kubicki, J.D.'
'Parise, J.B.'
'Clearfield, A.'
'Hanson, J.'

_publ_section_title
;
 The mechanism responsible for extraordinary Cs ion selectivity in
 crystalline silicotitanate
;
_journal_name_full 'Journal of the American Chemical Society'
_journal_page_first 11689
_journal_page_last 11694
_journal_volume 130
_journal_year 2008
_chemical_formula_sum 'H6 O9 Si Ti2'
_chemical_name_systematic 'H2 Si Ti2 O7 (H2 O)2'
_space_group_IT_number 1
_symmetry_space_group_name_Hall 'P 1'
_symmetry_space_group_name_H-M 'P 1'
_cell_angle_alpha 90
_cell_angle_beta 90
_cell_angle_gamma 90
_cell_formula_units_Z 8
_cell_length_a 11.0342
_cell_length_b 11.0342
_cell_length_c 11.8797
_cell_volume 1446.396
_citation_journal_id_ASTM JACSAT
_cod_data_source_file Celestian_JACSAT_2008_1568.cif
_cod_data_source_block H6O9Si1Ti2
_cod_original_formula_sum 'H6 O9 Si1 Ti2'
_cod_database_code 4123999

loop_
_symmetry_equiv_pos_as_xyz
x,y,z

loop_
_atom_site_label
_atom_site_type_symbol
_atom_site_fract_x
_atom_site_fract_y
_atom_site_fract_z
_atom_site_occupancy
_atom_site_U_iso_or_equiv
O39 O-2 0.164 0.7678 0.3375 1 0.0
Si4 Si+4 0.7223 0.2223 0.75 1 0.0
O59 O-2 0.2322 0.164 0.1625 1 0.0
O65 O-2 0.0562 0.728 0 1 0.0
Ti15 Ti+4 0.152 0.0181 0.1507 1 0.0
Ti3 Ti+4 0.152 0.0181 0.8493 1 0.0
O1 O-2 0 0.5 0.8904 1 0.0
H34 H+1 0.0696 0.4803 0.1572 1 0.0
H2 H+1 0.5242 0.682 0.8869 1 0.0
O66 O-2 -0.0562 0.272 0 1 0.0
O6 O-2 0.7678 0.8361 0.8375 1 0.0
H22 H+1 0.3572 0.026 0.5 1 0.0
O21 O-2 0.1145 0.0154 0.6699 1 0.0
Ti14 Ti+4 0.848 0.9819 0.1507 1 0.0
H46 H+1 0.474 0.1428 0 1 0.0
O15 O-2 0.4052 0.7737 0.6802 1 0.0
O4 O-2 0.2678 0.664 0.8375 1 0.0
H26 H+1 0.818 0.9758 0.3869 1 0.0
O67 O-2 0.5562 0.772 0 1 0.0
H11 H+1 0.5197 0.0696 0.6572 1 0.0
H33 H+1 0.4304 0.9803 0.1572 1 0.0
O2 O-2 0.5 0 0.8904 1 0.0
Si6 Si+4 0.2223 0.2777 0.25 1 0.0
H21 H+1 0.2822 0.1447 0.5 1 0.0
O41 O-2 0.336 0.2678 0.3375 1 0.0
O25 O-2 0.336 0.2678 0.6625 1 0.0
O23 O-2 0.6145 0.4846 0.6699 1 0.0
H5 H+1 0.0696 0.4803 0.8428 1 0.0
H36 H+1 0.9304 0.5197 0.1572 1 0.0
Si5 Si+4 0.2777 0.7777 0.25 1 0.0
H44 H+1 0.6447 0.7822 0 1 0.0
Ti2 Ti+4 0.848 0.9819 0.8493 1 0.0
O11 O-2 0.7322 0.336 0.8375 1 0.0
Ti5 Ti+4 0.0181 0.848 0.6508 1 0.0
Si3 Si+4 0.7777 0.7223 0.75 1 0.0
O34 O-2 0.772 0.4438 0.5 1 0.0
Ti11 Ti+4 0.4819 0.348 0.3493 1 0.0
H19 H+1 0.6429 0.974 0.5 1 0.0
O26 O-2 0.8361 0.2322 0.6625 1 0.0
H47 H+1 0.8553 0.2822 0 1 0.0
O16 O-2 0.0948 0.2737 0.6802 1 0.0
H29 H+1 0.0197 0.4304 0.3428 1 0.0
H32 H+1 0.9803 0.5696 0.3428 1 0.0
O32 O-2 0.4944 0.3585 0.5 1 0.0
O49 O-2 0.9052 0.7263 0.3198 1 0.0
O30 O-2 0.228 0.5562 0.5 1 0.0
O3 O-2 0.0154 0.8855 0.8301 1 0.0
O29 O-2 0.0056 0.8585 0.5 1 0.0
O27 O-2 0 0.5 0.6096 1 0.0
O61 O-2 0.7322 0.336 0.1625 1 0.0
O69 O-2 0.8585 0.9944 0 1 0.0
H23 H+1 0.8572 0.474 0.5 1 0.0
O42 O-2 0.3855 0.5154 0.3301 1 0.0
O10 O-2 0.4846 0.3855 0.8301 1 0.0
O64 O-2 0.5 0 0.1096 1 0.0
Ti9 Ti+4 0.0181 0.848 0.3493 1 0.0
Si8 Si+4 0.7223 0.2223 0.25 1 0.0
Ti12 Ti+4 0.9819 0.152 0.3493 1 0.0
H9 H+1 0.0197 0.4304 0.6572 1 0.0
O19 O-2 0.9052 0.7263 0.6802 1 0.0
H48 H+1 0.974 0.3572 0 1 0.0
H42 H+1 0.1447 0.7178 0 1 0.0
O45 O-2 0.1145 0.0154 0.3301 1 0.0
H28 H+1 0.682 0.4758 0.3869 1 0.0
O37 O-2 0 0.5 0.3904 1 0.0
H6 H+1 0.9758 0.182 0.8869 1 0.0
H41 H+1 0.026 0.6429 0 1 0.0
H24 H+1 0.7822 0.3553 0.5 1 0.0
O44 O-2 0.8855 0.9846 0.3301 1 0.0
H43 H+1 0.526 0.8572 0 1 0.0
O71 O-2 0.6415 0.4944 0 1 0.0
H20 H+1 0.7178 0.8553 0.5 1 0.0
H31 H+1 0.5197 0.0696 0.3428 1 0.0
H7 H+1 0.9304 0.5197 0.8428 1 0.0
Si2 Si+4 0.2223 0.2777 0.75 1 0.0
O60 O-2 0.7263 0.0948 0.1802 1 0.0
O48 O-2 0.8361 0.2322 0.3375 1 0.0
O14 O-2 0.7263 0.0948 0.8198 1 0.0
O51 O-2 0.2737 0.9052 0.1802 1 0.0
O47 O-2 0.6145 0.4846 0.3301 1 0.0
O46 O-2 0.0948 0.2737 0.3198 1 0.0
Si7 Si+4 0.7777 0.7223 0.25 1 0.0
O20 O-2 0.8855 0.9846 0.6699 1 0.0
O62 O-2 0.9846 0.1145 0.1699 1 0.0
H35 H+1 0.0242 0.818 0.1131 1 0.0
Si1 Si+4 0.2777 0.7777 0.75 1 0.0
H16 H+1 0.682 0.4758 0.6131 1 0.0
O31 O-2 0.5056 0.6415 0.5 1 0.0
H40 H+1 0.9758 0.182 0.1131 1 0.0
O52 O-2 0.0154 0.8855 0.1699 1 0.0
O50 O-2 0.5948 0.2263 0.3198 1 0.0
H12 H+1 0.9803 0.5696 0.6572 1 0.0
Ti4 Ti+4 0.652 0.4819 0.8493 1 0.0
O13 O-2 0.9846 0.1145 0.8301 1 0.0
O12 O-2 0.7737 0.5948 0.8198 1 0.0
H45 H+1 0.3553 0.2178 0 1 0.0
H37 H+1 0.5696 0.0197 0.1572 1 0.0
O28 O-2 0.5 0 0.6096 1 0.0
O72 O-2 0.4438 0.228 0 1 0.0
O55 O-2 0.5154 0.6145 0.1699 1 0.0
O9 O-2 0.2263 0.4052 0.8198 1 0.0
O33 O-2 0.272 0.0562 0.5 1 0.0
O54 O-2 0.2678 0.664 0.1625 1 0.0
O22 O-2 0.5948 0.2263 0.6802 1 0.0
Ti7 Ti+4 0.4819 0.348 0.6508 1 0.0
O40 O-2 0.664 0.7322 0.3375 1 0.0
H8 H+1 0.5696 0.0197 0.8428 1 0.0
H30 H+1 0.4803 0.9304 0.3428 1 0.0
H13 H+1 0.318 0.5242 0.6131 1 0.0
H25 H+1 0.318 0.5242 0.3869 1 0.0
O8 O-2 0.5154 0.6145 0.8301 1 0.0
Ti10 Ti+4 0.5181 0.652 0.3493 1 0.0
H17 H+1 0.2178 0.6447 0.5 1 0.0
O57 O-2 0.4846 0.3855 0.1699 1 0.0
H15 H+1 0.182 0.0242 0.6131 1 0.0
H3 H+1 0.4758 0.318 0.8869 1 0.0
O18 O-2 0.3855 0.5154 0.6699 1 0.0
Ti16 Ti+4 0.652 0.4819 0.1507 1 0.0
H4 H+1 0.4304 0.9803 0.8428 1 0.0
Ti1 Ti+4 0.348 0.5181 0.8493 1 0.0
O35 O-2 0.728 -0.0562 0.5 1 0.0
H27 H+1 0.182 0.0242 0.3869 1 0.0
H39 H+1 0.4758 0.318 0.1131 1 0.0
O7 O-2 0.2322 0.164 0.8375 1 0.0
H38 H+1 0.5242 0.682 0.1131 1 0.0
O56 O-2 0.7737 0.5948 0.1802 1 0.0
H1 H+1 0.0242 0.818 0.8869 1 0.0
O53 O-2 0.2263 0.4052 0.1802 1 0.0
Ti13 Ti+4 0.348 0.5181 0.1507 1 0.0
O24 O-2 0.664 0.7322 0.6625 1 0.0
H10 H+1 0.4803 0.9304 0.6572 1 0.0
O17 O-2 0.164 0.7678 0.6625 1 0.0
O5 O-2 0.2737 0.9052 0.8198 1 0.0
O63 O-2 0 0.5 0.1096 1 0.0
O68 O-2 0.3585 0.5056 0 1 0.0
O43 O-2 0.4052 0.7737 0.3198 1 0.0
O70 O-2 0.1415 0.0056 0 1 0.0
H14 H+1 0.818 0.9758 0.6131 1 0.0
O58 O-2 0.7678 0.8361 0.1625 1 0.0
H18 H+1 0.1428 0.526 0.5 1 0.0
O38 O-2 0.5 0 0.3904 1 0.0
Ti6 Ti+4 0.5181 0.652 0.6508 1 0.0
O36 O-2 0.9944 0.1415 0.5 1 0.0
Ti8 Ti+4 0.9819 0.152 0.6508 1 0.0
